data_7012633
loop_
_publ_author_name
'Dean, Philip A. W.'
'Fisher, Keith'
'Craig, Don'
'Jennings, Michael'
'Ohene-Fianko, Ohenewa'
'Scudder, Marcia'
'Willett, Gary'
'Dance, Ian'

_publ_section_title
;
 Nanoclusters of phenylphosphonium cations and cyanoferrate anions in
 the gas phase, and the principles of association of these ions in
 crystals
;
_journal_issue 8
_journal_name_full 'Dalton Transactions'
_journal_page_first 1520
_journal_paper_doi 10.1039/b212488b
_journal_year 2003
_chemical_formula_moiety (Me2Ph2P)3[Fe(CN)6](H2O)2
_chemical_formula_sum 'C48 H52 Fe N6 O2 P3'
_chemical_formula_weight 893.72
_chemical_name_systematic
; 
? 
;
_space_group_IT_number 13
_symmetry_cell_setting monoclinic
_symmetry_space_group_name_Hall '-P 2yc'
_symmetry_space_group_name_H-M 'P 1 2/c 1'
_atom_sites_solution_hydrogens geom
_atom_sites_solution_primary direct
_atom_sites_solution_secondary difmap
_audit_creation_method SHELXL-97
_cell_angle_alpha 90.00
_cell_angle_beta 107.7030(10)
_cell_angle_gamma 90.00
_cell_formula_units_Z 4
_cell_length_a 24.8172(4)
_cell_length_b 9.1563(2)
_cell_length_c 21.3197(4)
_cell_measurement_temperature 150(2)
_cell_volume 4615.14(15)
_computing_cell_refinement 'Nonius DENZO'
_computing_data_collection 'Nonius COLLECT'
_computing_data_reduction 'Nonius DENZO'
_computing_molecular_graphics 'Bruker SHELXTL'
_computing_publication_material 'Bruker SHELXTL'
_computing_structure_refinement 'SHELXL-97 (Sheldrick, 1997)'
_computing_structure_solution 'SHELXS-97 (Sheldrick, 1990)'
_diffrn_ambient_temperature 150(2)
_diffrn_measured_fraction_theta_full 0.999
_diffrn_measured_fraction_theta_max 0.999
_diffrn_measurement_device_type 'Nonius Kappa-CCD'
_diffrn_measurement_method 'phi/omega scans'
_diffrn_radiation_monochromator graphite
_diffrn_radiation_source 'fine-focus sealed tube'
_diffrn_radiation_type MoK\a
_diffrn_radiation_wavelength 0.71073
_diffrn_reflns_av_R_equivalents 0.0510
_diffrn_reflns_av_sigmaI/netI 0.0646
_diffrn_reflns_limit_h_max 34
_diffrn_reflns_limit_h_min -34
_diffrn_reflns_limit_k_max 12
_diffrn_reflns_limit_k_min -12
_diffrn_reflns_limit_l_max 29
_diffrn_reflns_limit_l_min -30
_diffrn_reflns_number 51650
_diffrn_reflns_theta_full 30.03
_diffrn_reflns_theta_max 30.03
_diffrn_reflns_theta_min 2.58
_exptl_absorpt_coefficient_mu 0.476
_exptl_absorpt_correction_T_max 0.8985
_exptl_absorpt_correction_T_min 0.8289
_exptl_absorpt_correction_type integration
_exptl_crystal_colour yellow
_exptl_crystal_density_diffrn 1.286
_exptl_crystal_density_method 'not measured'
_exptl_crystal_description prism
_exptl_crystal_F_000 1876
_exptl_crystal_size_max 0.41
_exptl_crystal_size_mid 0.28
_exptl_crystal_size_min 0.23
_refine_diff_density_max 1.911
_refine_diff_density_min -0.449
_refine_diff_density_rms 0.069
_refine_ls_extinction_method none
_refine_ls_goodness_of_fit_ref 0.978
_refine_ls_hydrogen_treatment mixed
_refine_ls_matrix_type full
_refine_ls_number_parameters 482
_refine_ls_number_reflns 13480
_refine_ls_number_restraints 4
_refine_ls_restrained_S_all 0.977
_refine_ls_R_factor_all 0.0908
_refine_ls_R_factor_gt 0.0458
_refine_ls_shift/su_max 0.002
_refine_ls_shift/su_mean 0.000
_refine_ls_structure_factor_coef Fsqd
_refine_ls_weighting_details 'calc w=1/[\s^2^(Fo^2^)+(0.0707P)^2^+0.0000P] where P=(Fo^2^+2Fc^2^)/3'
_refine_ls_weighting_scheme calc
_refine_ls_wR_factor_gt 0.1246
_refine_ls_wR_factor_ref 0.1374
_reflns_number_gt 7763
_reflns_number_total 13480
_reflns_threshold_expression >2sigma(I)
_cod_data_source_file b212488b.txt
_cod_data_source_block 00061b
_cod_depositor_comments
;
The following automatic conversions were performed:
'_symmetry_cell_setting' value 'Monoclinic' changed to 'monoclinic'
according to '/home/saulius/struct/CIF-dictionaries/cif_core.dic'
dictionary named 'cif_core.dic' version 2.4.1 from 2010-06-29.

Automatic conversion script
Id: cif_fix_enum 1527 2010-12-29 10:47:43Z saulius 
;
_cod_original_sg_symbol_H-M P2/c
_cod_database_code 7012633

loop_
_symmetry_equiv_pos_as_xyz
'x, y, z'
'-x, y, -z+1/2'
'-x, -y, -z'
'x, -y, z-1/2'

loop_
_atom_site_label
_atom_site_type_symbol
_atom_site_fract_x
_atom_site_fract_y
_atom_site_fract_z
_atom_site_U_iso_or_equiv
_atom_site_adp_type
_atom_site_occupancy
_atom_site_symmetry_multiplicity
_atom_site_calc_flag
_atom_site_refinement_flags
_atom_site_disorder_assembly
_atom_site_disorder_group
Fe1 Fe 0.0000 0.62815(4) 0.7500 0.01678(9) Uani 1 2 d S . .
C11 C -0.06908(8) 0.62866(19) 0.67597(9) 0.0208(4) Uani 1 1 d . . .
N11 N -0.11149(7) 0.62908(18) 0.63467(8) 0.0292(4) Uani 1 1 d . . .
C12 C -0.03486(7) 0.4759(2) 0.78870(9) 0.0207(4) Uani 1 1 d . . .
N12 N -0.05689(7) 0.38504(18) 0.80919(8) 0.0287(4) Uani 1 1 d . . .
C13 C -0.03488(7) 0.7829(2) 0.78672(9) 0.0201(4) Uani 1 1 d . . .
N13 N -0.05597(7) 0.87824(17) 0.80539(9) 0.0279(4) Uani 1 1 d . . .
Fe2 Fe -0.5000 -0.13738(4) -0.2500 0.01773(9) Uani 1 2 d S . .
C21 C -0.42907(8) -0.14155(19) -0.17794(10) 0.0213(4) Uani 1 1 d . . .
N21 N -0.38656(7) -0.14726(18) -0.13716(9) 0.0298(4) Uani 1 1 d . . .
C22 C -0.46921(7) 0.0165(2) -0.29216(9) 0.0215(4) Uani 1 1 d . . .
N22 N -0.45169(7) 0.11082(18) -0.31596(9) 0.0285(4) Uani 1 1 d . . .
C23 C -0.46635(7) -0.2907(2) -0.28846(9) 0.0206(4) Uani 1 1 d . . .
N23 N -0.44485(7) -0.38415(17) -0.30835(8) 0.0276(4) Uani 1 1 d . . .
P1 P -0.407770(19) -0.58036(5) -0.07636(2) 0.01984(11) Uani 1 1 d . . .
C1A C -0.33348(3) -0.54917(14) -0.06211(6) 0.0224(4) Uani 1 1 d G . .
C1B C -0.29365(5) -0.60888(14) -0.00749(6) 0.0291(5) Uani 1 1 d G . .
H1BA H -0.3055 -0.6690 0.0222 0.035 Uiso 1 1 calc R . .
C1C C -0.23646(4) -0.58067(15) 0.00376(6) 0.0363(5) Uani 1 1 d G . .
H1CA H -0.2092 -0.6215 0.0411 0.044 Uiso 1 1 calc R . .
C1D C -0.21908(4) -0.49273(16) -0.03962(7) 0.0379(6) Uani 1 1 d G . .
H1DA H -0.1800 -0.4734 -0.0319 0.046 Uiso 1 1 calc R . .
C1E C -0.25890(5) -0.43301(15) -0.09425(7) 0.0382(6) Uani 1 1 d G . .
H1EA H -0.2470 -0.3729 -0.1239 0.046 Uiso 1 1 calc R . .
C1F C -0.31610(4) -0.46123(14) -0.10550(6) 0.0305(5) Uani 1 1 d G . .
H1FA H -0.3433 -0.4204 -0.1428 0.037 Uiso 1 1 calc R . .
C1G C -0.41661(5) -0.73435(10) -0.02876(5) 0.0204(4) Uani 1 1 d G . .
C1H C -0.41629(5) -0.71751(10) 0.03615(6) 0.0279(4) Uani 1 1 d G . .
H1HA H -0.4119 -0.6231 0.0556 0.033 Uiso 1 1 calc R . .
C1I C -0.42241(6) -0.83874(14) 0.07264(5) 0.0324(5) Uani 1 1 d G . .
H1IA H -0.4222 -0.8272 0.1170 0.039 Uiso 1 1 calc R . .
C1J C -0.42886(5) -0.97681(11) 0.04421(6) 0.0291(5) Uani 1 1 d G . .
H1JA H -0.4330 -1.0597 0.0691 0.035 Uiso 1 1 calc R . .
C1K C -0.42919(5) -0.99364(10) -0.02070(6) 0.0295(5) Uani 1 1 d G . .
H1KA H -0.4336 -1.0880 -0.0401 0.035 Uiso 1 1 calc R . .
C1L C -0.42306(5) -0.87242(13) -0.05719(5) 0.0247(4) Uani 1 1 d G . .
H1LA H -0.4233 -0.8839 -0.1015 0.030 Uiso 1 1 calc R . .
C1M C -0.43964(8) -0.6128(2) -0.16226(9) 0.0245(4) Uani 1 1 d . . .
H1MA H -0.4803 -0.6300 -0.1711 0.037 Uiso 1 1 calc R . .
H1MB H -0.4222 -0.6988 -0.1755 0.037 Uiso 1 1 calc R . .
H1MC H -0.4339 -0.5275 -0.1873 0.037 Uiso 1 1 calc R . .
C1N C -0.43846(8) -0.4223(2) -0.05187(10) 0.0267(4) Uani 1 1 d . . .
H1NA H -0.4209 -0.4052 -0.0047 0.040 Uiso 1 1 calc R . .
H1NB H -0.4792 -0.4376 -0.0608 0.040 Uiso 1 1 calc R . .
H1NC H -0.4321 -0.3373 -0.0767 0.040 Uiso 1 1 calc R . .
P2 P -0.08884(2) 1.07516(5) 0.57525(2) 0.02144(12) Uani 1 1 d . . .
C2A C -0.16284(3) 1.04428(14) 0.56376(6) 0.0236(4) Uani 1 1 d G . .
C2B C -0.20428(5) 1.11765(13) 0.51523(6) 0.0284(5) Uani 1 1 d G . .
H2BA H -0.1937 1.1852 0.4872 0.034 Uiso 1 1 calc R . .
C2C C -0.26112(4) 1.09217(15) 0.50769(6) 0.0348(5) Uani 1 1 d G . .
H2CA H -0.2894 1.1423 0.4745 0.042 Uiso 1 1 calc R . .
C2D C -0.27652(4) 0.99332(16) 0.54867(7) 0.0371(6) Uani 1 1 d G . .
H2DA H -0.3154 0.9759 0.5435 0.045 Uiso 1 1 calc R . .
C2E C -0.23509(5) 0.91994(14) 0.59720(7) 0.0367(5) Uani 1 1 d G . .
H2EA H -0.2456 0.8524 0.6252 0.044 Uiso 1 1 calc R . .
C2F C -0.17825(5) 0.94542(14) 0.60474(6) 0.0303(5) Uani 1 1 d G . .
H2FA H -0.1499 0.8953 0.6379 0.036 Uiso 1 1 calc R . .
C2G C -0.08119(5) 1.22823(11) 0.52676(6) 0.0220(4) Uani 1 1 d G . .
C2H C -0.08939(5) 1.21250(11) 0.45965(6) 0.0291(5) Uani 1 1 d G . .
H2HA H -0.0978 1.1191 0.4396 0.035 Uiso 1 1 calc R . .
C2I C -0.08537(6) 1.33336(14) 0.42187(5) 0.0333(5) Uani 1 1 d G . .
H2IA H -0.0910 1.3226 0.3760 0.040 Uiso 1 1 calc R . .
C2J C -0.07315(5) 1.46996(12) 0.45121(6) 0.0309(5) Uani 1 1 d G . .
H2JA H -0.0704 1.5526 0.4254 0.037 Uiso 1 1 calc R . .
C2K C -0.06494(5) 1.48569(10) 0.51832(6) 0.0294(5) Uani 1 1 d G . .
H2KA H -0.0566 1.5791 0.5384 0.035 Uiso 1 1 calc R . .
C2L C -0.06896(5) 1.36483(13) 0.55609(4) 0.0247(4) Uani 1 1 d G . .
H2LA H -0.0633 1.3756 0.6020 0.030 Uiso 1 1 calc R . .
C2M C -0.05543(8) 1.1100(2) 0.66062(9) 0.0273(4) Uani 1 1 d . . .
H2MA H -0.0150 1.1271 0.6683 0.041 Uiso 1 1 calc R . .
H2MB H -0.0605 1.0256 0.6865 0.041 Uiso 1 1 calc R . .
H2MC H -0.0724 1.1966 0.6740 0.041 Uiso 1 1 calc R . .
C2N C -0.05879(8) 0.9162(2) 0.55063(10) 0.0290(5) Uani 1 1 d . . .
H2NA H -0.0773 0.8976 0.5037 0.043 Uiso 1 1 calc R . .
H2NB H -0.0644 0.8320 0.5764 0.043 Uiso 1 1 calc R . .
H2NC H -0.0182 0.9316 0.5583 0.043 Uiso 1 1 calc R . .
P3 P -0.24679(2) 0.37872(6) -0.30364(3) 0.02703(13) Uani 1 1 d . . .
C3A C -0.25999(5) 0.27231(14) -0.23987(6) 0.0276(5) Uani 1 1 d G . .
C3B C -0.21726(4) 0.25515(15) -0.18057(7) 0.0393(6) Uani 1 1 d G . .
H3BA H -0.1805 0.2927 -0.1757 0.047 Uiso 1 1 calc R . .
C3C C -0.22828(6) 0.18304(16) -0.12842(5) 0.0490(7) Uani 1 1 d G . .
H3CA H -0.1991 0.1713 -0.0879 0.059 Uiso 1 1 calc R . .
C3D C -0.28203(7) 0.12811(15) -0.13555(6) 0.0456(6) Uani 1 1 d G . .
H3DA H -0.2896 0.0788 -0.0999 0.055 Uiso 1 1 calc R . .
C3E C -0.32476(5) 0.14527(14) -0.19485(7) 0.0342(5) Uani 1 1 d G . .
H3EA H -0.3615 0.1077 -0.1997 0.041 Uiso 1 1 calc R . .
C3F C -0.31374(4) 0.21737(14) -0.24701(5) 0.0292(5) Uani 1 1 d G . .
H3FA H -0.3429 0.2291 -0.2875 0.035 Uiso 1 1 calc R . .
C3G C -0.24703(5) 0.56647(11) -0.28126(7) 0.0268(4) Uani 1 1 d G . .
C3H C -0.29786(4) 0.63080(14) -0.28163(7) 0.0310(5) Uani 1 1 d G . .
H3HA H -0.3322 0.5775 -0.2972 0.037 Uiso 1 1 calc R . .
C3I C -0.29845(4) 0.77315(14) -0.25920(8) 0.0381(6) Uani 1 1 d G . .
H3IA H -0.3332 0.8171 -0.2595 0.046 Uiso 1 1 calc R . .
C3J C -0.24822(5) 0.85118(11) -0.23641(7) 0.0370(5) Uani 1 1 d G . .
H3JA H -0.2486 0.9485 -0.2211 0.044 Uiso 1 1 calc R . .
C3K C -0.19739(4) 0.78685(13) -0.23604(7) 0.0350(5) Uani 1 1 d G . .
H3KA H -0.1631 0.8402 -0.2205 0.042 Uiso 1 1 calc R . .
C3L C -0.19680(4) 0.64450(14) -0.25847(7) 0.0305(5) Uani 1 1 d G . .
H3LA H -0.1621 0.6005 -0.2582 0.037 Uiso 1 1 calc R . .
C3M C -0.30044(8) 0.3447(2) -0.37932(10) 0.0348(5) Uani 1 1 d . . .
H3MA H -0.3374 0.3714 -0.3749 0.052 Uiso 1 1 calc R . .
H3MB H -0.3004 0.2409 -0.3904 0.052 Uiso 1 1 calc R . .
H3MC H -0.2931 0.4032 -0.4143 0.052 Uiso 1 1 calc R . .
C3N C -0.18047(8) 0.3306(2) -0.31392(12) 0.0380(6) Uani 1 1 d . . .
H3NA H -0.1811 0.2275 -0.3265 0.057 Uiso 1 1 calc R . .
H3NB H -0.1503 0.3465 -0.2725 0.057 Uiso 1 1 calc R . .
H3NC H -0.1735 0.3914 -0.3485 0.057 Uiso 1 1 calc R . .
O1 O -0.43100(7) -0.62852(15) -0.38409(8) 0.0312(3) Uani 1 1 d D . .
H1A H -0.4338(10) -0.566(2) -0.3563(10) 0.047 Uiso 1 1 d D . .
H1B H -0.4368(9) -0.702(2) -0.3655(11) 0.047 Uiso 1 1 d D . .
O2 O -0.07629(8) 0.12374(16) 0.88250(8) 0.0392(4) Uani 1 1 d D . .
H2A H -0.0760(11) 0.063(2) 0.8535(11) 0.059 Uiso 1 1 d D . .
H2B H -0.0764(10) 0.199(2) 0.8600(12) 0.059 Uiso 1 1 d D . .

loop_
_atom_site_aniso_label
_atom_site_aniso_U_11
_atom_site_aniso_U_22
_atom_site_aniso_U_33
_atom_site_aniso_U_23
_atom_site_aniso_U_13
_atom_site_aniso_U_12
Fe1 0.01762(18) 0.01598(19) 0.0166(2) 0.000 0.00496(14) 0.000
C11 0.0242(9) 0.0174(9) 0.0214(10) -0.0001(8) 0.0077(8) 0.0000(7)
N11 0.0257(9) 0.0331(10) 0.0263(10) -0.0026(8) 0.0043(7) 0.0029(7)
C12 0.0210(9) 0.0213(10) 0.0184(10) -0.0006(8) 0.0038(8) 0.0031(7)
N12 0.0326(9) 0.0250(9) 0.0297(10) 0.0025(8) 0.0110(8) -0.0024(7)
C13 0.0185(9) 0.0209(10) 0.0215(10) 0.0007(8) 0.0071(8) -0.0024(7)
N13 0.0275(9) 0.0235(9) 0.0347(10) -0.0034(8) 0.0123(8) -0.0026(7)
Fe2 0.02063(19) 0.01531(19) 0.0180(2) 0.000 0.00697(15) 0.000
C21 0.0283(10) 0.0150(9) 0.0226(10) -0.0008(8) 0.0107(8) 0.0001(7)
N21 0.0315(9) 0.0293(10) 0.0272(10) -0.0018(8) 0.0069(8) 0.0025(7)
C22 0.0226(9) 0.0218(10) 0.0204(10) -0.0009(8) 0.0072(8) 0.0018(8)
N22 0.0338(9) 0.0240(9) 0.0301(10) 0.0021(8) 0.0133(8) -0.0005(7)
C23 0.0206(9) 0.0202(10) 0.0220(10) -0.0004(8) 0.0077(8) -0.0035(7)
N23 0.0299(9) 0.0232(9) 0.0310(10) -0.0031(8) 0.0113(8) -0.0021(7)
P1 0.0197(2) 0.0188(3) 0.0207(3) -0.0002(2) 0.00556(19) 0.00094(19)
C1A 0.0214(9) 0.0193(10) 0.0251(11) -0.0019(8) 0.0052(8) 0.0008(7)
C1B 0.0268(10) 0.0292(11) 0.0293(12) -0.0007(9) 0.0057(9) 0.0019(8)
C1C 0.0240(10) 0.0383(13) 0.0405(14) -0.0051(11) 0.0007(9) 0.0025(9)
C1D 0.0214(10) 0.0355(13) 0.0564(16) -0.0124(11) 0.0112(10) -0.0045(9)
C1E 0.0323(12) 0.0340(13) 0.0524(16) 0.0017(11) 0.0193(11) -0.0068(10)
C1F 0.0280(10) 0.0287(11) 0.0360(13) 0.0031(9) 0.0117(9) -0.0010(9)
C1G 0.0187(9) 0.0208(10) 0.0212(10) 0.0006(8) 0.0052(7) 0.0004(7)
C1H 0.0357(11) 0.0255(11) 0.0244(11) -0.0057(9) 0.0121(9) -0.0007(9)
C1I 0.0394(12) 0.0362(12) 0.0269(12) 0.0008(10) 0.0178(9) 0.0019(10)
C1J 0.0294(10) 0.0280(11) 0.0339(13) 0.0075(9) 0.0156(9) 0.0009(9)
C1K 0.0348(11) 0.0208(10) 0.0348(13) -0.0021(9) 0.0132(9) -0.0034(9)
C1L 0.0301(10) 0.0224(10) 0.0232(11) -0.0027(8) 0.0106(8) -0.0013(8)
C1M 0.0226(9) 0.0295(11) 0.0200(10) 0.0008(8) 0.0042(8) 0.0017(8)
C1N 0.0297(10) 0.0210(10) 0.0297(12) -0.0012(8) 0.0092(9) 0.0050(8)
P2 0.0229(2) 0.0202(3) 0.0213(3) -0.0002(2) 0.0068(2) 0.00280(19)
C2A 0.0241(9) 0.0216(10) 0.0256(11) -0.0036(8) 0.0083(8) 0.0007(8)
C2B 0.0286(10) 0.0280(11) 0.0273(11) -0.0019(9) 0.0067(9) 0.0017(8)
C2C 0.0254(11) 0.0389(13) 0.0358(13) -0.0060(10) 0.0029(9) 0.0051(9)
C2D 0.0270(11) 0.0418(14) 0.0448(15) -0.0163(11) 0.0140(10) -0.0060(10)
C2E 0.0368(12) 0.0347(13) 0.0421(14) -0.0049(11) 0.0171(10) -0.0083(10)
C2F 0.0306(11) 0.0256(11) 0.0347(13) -0.0001(9) 0.0098(9) -0.0023(9)
C2G 0.0215(9) 0.0219(10) 0.0225(10) -0.0003(8) 0.0068(8) 0.0013(7)
C2H 0.0372(11) 0.0270(11) 0.0248(11) -0.0055(9) 0.0116(9) 0.0005(9)
C2I 0.0412(12) 0.0381(13) 0.0252(12) 0.0003(10) 0.0167(9) 0.0020(10)
C2J 0.0307(11) 0.0319(12) 0.0355(13) 0.0089(10) 0.0181(9) 0.0041(9)
C2K 0.0297(11) 0.0234(11) 0.0366(13) -0.0015(9) 0.0123(9) -0.0031(8)
C2L 0.0247(10) 0.0243(11) 0.0245(11) -0.0018(8) 0.0068(8) -0.0011(8)
C2M 0.0244(10) 0.0330(12) 0.0235(11) 0.0012(9) 0.0058(8) 0.0033(8)
C2N 0.0313(11) 0.0243(11) 0.0329(12) 0.0011(9) 0.0121(9) 0.0076(8)
P3 0.0254(3) 0.0253(3) 0.0322(3) -0.0030(2) 0.0114(2) -0.0001(2)
C3A 0.0309(11) 0.0213(10) 0.0284(12) -0.0034(9) 0.0058(9) 0.0043(8)
C3B 0.0402(12) 0.0313(13) 0.0377(14) -0.0038(10) -0.0009(11) 0.0012(10)
C3C 0.0695(18) 0.0382(14) 0.0278(14) 0.0001(11) -0.0021(12) 0.0068(13)
C3D 0.0749(18) 0.0310(13) 0.0353(14) 0.0080(11) 0.0232(13) 0.0121(12)
C3E 0.0421(12) 0.0280(12) 0.0387(14) 0.0043(10) 0.0214(10) 0.0074(9)
C3F 0.0294(11) 0.0274(11) 0.0326(12) 0.0017(9) 0.0122(9) 0.0042(8)
C3G 0.0251(10) 0.0261(11) 0.0305(12) 0.0015(9) 0.0104(8) 0.0005(8)
C3H 0.0251(10) 0.0289(12) 0.0398(13) -0.0003(10) 0.0113(9) 0.0001(8)
C3I 0.0313(11) 0.0411(14) 0.0453(15) 0.0033(11) 0.0169(10) 0.0095(10)
C3J 0.0410(13) 0.0283(12) 0.0418(14) -0.0035(10) 0.0128(11) 0.0036(10)
C3K 0.0304(11) 0.0352(13) 0.0394(14) 0.0003(10) 0.0105(10) -0.0048(9)
C3L 0.0241(10) 0.0277(11) 0.0419(13) 0.0010(10) 0.0132(9) 0.0005(8)
C3M 0.0400(12) 0.0388(13) 0.0269(12) -0.0026(10) 0.0118(10) -0.0073(10)
C3N 0.0299(11) 0.0332(12) 0.0548(16) -0.0095(11) 0.0184(11) 0.0017(9)
O1 0.0460(9) 0.0220(8) 0.0313(9) -0.0002(6) 0.0203(7) -0.0002(7)
O2 0.0651(11) 0.0259(9) 0.0346(10) 0.0013(7) 0.0270(8) 0.0009(8)

loop_
_atom_type_symbol
_atom_type_description
_atom_type_scat_dispersion_real
_atom_type_scat_dispersion_imag
_atom_type_scat_source
C C 0.0033 0.0016 'International Tables Vol C Tables 4.2.6.8 and 6.1.1.4'
H H 0.0000 0.0000 'International Tables Vol C Tables 4.2.6.8 and 6.1.1.4'
N N 0.0061 0.0033 'International Tables Vol C Tables 4.2.6.8 and 6.1.1.4'
O O 0.0106 0.0060 'International Tables Vol C Tables 4.2.6.8 and 6.1.1.4'
P P 0.1023 0.0942 'International Tables Vol C Tables 4.2.6.8 and 6.1.1.4'
Fe Fe 0.3463 0.8444 'International Tables Vol C Tables 4.2.6.8 and 6.1.1.4'

loop_
_geom_angle_atom_site_label_1
_geom_angle_atom_site_label_2
_geom_angle_atom_site_label_3
_geom_angle
_geom_angle_site_symmetry_1
_geom_angle_site_symmetry_3
_geom_angle_publ_flag
C13 Fe1 C13 86.46(11) . 2_556 ?
C13 Fe1 C11 93.55(7) . 2_556 ?
C13 Fe1 C11 86.25(7) 2_556 2_556 ?
C13 Fe1 C11 86.25(7) . . ?
C13 Fe1 C11 93.55(7) 2_556 . ?
C11 Fe1 C11 179.72(11) 2_556 . ?
C13 Fe1 C12 178.60(8) . 2_556 ?
C13 Fe1 C12 92.37(7) 2_556 2_556 ?
C11 Fe1 C12 87.14(7) 2_556 2_556 ?
C11 Fe1 C12 93.06(7) . 2_556 ?
C13 Fe1 C12 92.37(8) . . ?
C13 Fe1 C12 178.60(8) 2_556 . ?
C11 Fe1 C12 93.06(7) 2_556 . ?
C11 Fe1 C12 87.14(7) . . ?
C12 Fe1 C12 88.81(11) 2_556 . ?
N11 C11 Fe1 176.29(17) . . ?
N12 C12 Fe1 177.37(17) . . ?
N13 C13 Fe1 176.44(17) . . ?
C23 Fe2 C23 87.17(11) . 2_454 ?
C23 Fe2 C22 177.40(7) . 2_454 ?
C23 Fe2 C22 92.81(8) 2_454 2_454 ?
C23 Fe2 C22 92.81(8) . . ?
C23 Fe2 C22 177.40(7) 2_454 . ?
C22 Fe2 C22 87.33(11) 2_454 . ?
C23 Fe2 C21 85.26(7) . . ?
C23 Fe2 C21 93.11(7) 2_454 . ?
C22 Fe2 C21 92.14(7) 2_454 . ?
C22 Fe2 C21 89.48(7) . . ?
C23 Fe2 C21 93.11(7) . 2_454 ?
C23 Fe2 C21 85.26(7) 2_454 2_454 ?
C22 Fe2 C21 89.48(7) 2_454 2_454 ?
C22 Fe2 C21 92.14(7) . 2_454 ?
C21 Fe2 C21 177.76(10) . 2_454 ?
N21 C21 Fe2 177.33(18) . . ?
N22 C22 Fe2 177.77(18) . . ?
N23 C23 Fe2 176.71(17) . . ?
C1M P1 C1N 109.86(9) . . ?
C1M P1 C1G 110.98(8) . . ?
C1N P1 C1G 109.63(8) . . ?
C1M P1 C1A 108.15(8) . . ?
C1N P1 C1A 109.18(8) . . ?
C1G P1 C1A 109.01(6) . . ?
C1B C1A C1F 120.0 . . ?
C1B C1A P1 120.69(7) . . ?
C1F C1A P1 119.29(7) . . ?
C1C C1B C1A 120.0 . . ?
C1B C1C C1D 120.0 . . ?
C1C C1D C1E 120.0 . . ?
C1D C1E C1F 120.0 . . ?
C1E C1F C1A 120.0 . . ?
C1H C1G C1L 120.0 . . ?
C1H C1G P1 120.85(7) . . ?
C1L C1G P1 119.15(7) . . ?
C1G C1H C1I 120.0 . . ?
C1H C1I C1J 120.0 . . ?
C1K C1J C1I 120.0 . . ?
C1J C1K C1L 120.0 . . ?
C1K C1L C1G 120.0 . . ?
C2M P2 C2N 109.85(9) . . ?
C2M P2 C2G 110.60(8) . . ?
C2N P2 C2G 110.01(8) . . ?
C2M P2 C2A 107.78(8) . . ?
C2N P2 C2A 109.40(8) . . ?
C2G P2 C2A 109.17(6) . . ?
C2B C2A C2F 120.0 . . ?
C2B C2A P2 121.24(7) . . ?
C2F C2A P2 118.76(7) . . ?
C2C C2B C2A 120.0 . . ?
C2B C2C C2D 120.0 . . ?
C2E C2D C2C 120.0 . . ?
C2F C2E C2D 120.0 . . ?
C2E C2F C2A 120.0 . . ?
C2H C2G C2L 120.0 . . ?
C2H C2G P2 120.43(7) . . ?
C2L C2G P2 119.53(7) . . ?
C2G C2H C2I 120.0 . . ?
C2H C2I C2J 120.0 . . ?
C2K C2J C2I 120.0 . . ?
C2J C2K C2L 120.0 . . ?
C2K C2L C2G 120.0 . . ?
C3M P3 C3N 108.06(11) . . ?
C3M P3 C3A 109.61(8) . . ?
C3N P3 C3A 110.48(9) . . ?
C3M P3 C3G 110.39(9) . . ?
C3N P3 C3G 110.46(8) . . ?
C3A P3 C3G 107.84(7) . . ?
C3B C3A C3F 120.0 . . ?
C3B C3A P3 119.29(8) . . ?
C3F C3A P3 120.48(8) . . ?
C3C C3B C3A 120.0 . . ?
C3B C3C C3D 120.0 . . ?
C3E C3D C3C 120.0 . . ?
C3D C3E C3F 120.0 . . ?
C3E C3F C3A 120.0 . . ?
C3H C3G C3L 120.0 . . ?
C3H C3G P3 118.92(7) . . ?
C3L C3G P3 120.86(7) . . ?
C3G C3H C3I 120.0 . . ?
C3J C3I C3H 120.0 . . ?
C3K C3J C3I 120.0 . . ?
C3J C3K C3L 120.0 . . ?
C3K C3L C3G 120.0 . . ?

loop_
_geom_bond_atom_site_label_1
_geom_bond_atom_site_label_2
_geom_bond_distance
_geom_bond_site_symmetry_2
_geom_bond_publ_flag
Fe1 C13 1.9447(19) . ?
Fe1 C13 1.9447(19) 2_556 ?
Fe1 C11 1.9454(19) 2_556 ?
Fe1 C11 1.9454(19) . ?
Fe1 C12 1.9509(19) 2_556 ?
Fe1 C12 1.951(2) . ?
C11 N11 1.149(2) . ?
C12 N12 1.152(2) . ?
C13 N13 1.149(2) . ?
Fe2 C23 1.9386(19) . ?
Fe2 C23 1.9386(19) 2_454 ?
Fe2 C22 1.9483(19) 2_454 ?
Fe2 C22 1.9483(19) . ?
Fe2 C21 1.9533(19) . ?
Fe2 C21 1.9533(19) 2_454 ?
C21 N21 1.146(2) . ?
C22 N22 1.151(2) . ?
C23 N23 1.155(2) . ?
P1 C1M 1.7853(19) . ?
P1 C1N 1.7858(18) . ?
P1 C1G 1.7893 . ?
P1 C1A 1.7980 . ?
C1A C1B 1.3900 . ?
C1A C1F 1.3900 . ?
C1B C1C 1.3900 . ?
C1C C1D 1.3900 . ?
C1D C1E 1.3900 . ?
C1E C1F 1.3900 . ?
C1G C1H 1.3900 . ?
C1G C1L 1.3900 . ?
C1H C1I 1.3900 . ?
C1I C1J 1.3900 . ?
C1J C1K 1.3900 . ?
C1K C1L 1.3900 . ?
P2 C2M 1.785(2) . ?
P2 C2N 1.7857(19) . ?
P2 C2G 1.7857 . ?
P2 C2A 1.7997 . ?
C2A C2B 1.3900 . ?
C2A C2F 1.3900 . ?
C2B C2C 1.3900 . ?
C2C C2D 1.3900 . ?
C2D C2E 1.3900 . ?
C2E C2F 1.3900 . ?
C2G C2H 1.3900 . ?
C2G C2L 1.3900 . ?
C2H C2I 1.3900 . ?
C2I C2J 1.3900 . ?
C2J C2K 1.3900 . ?
C2K C2L 1.3900 . ?
P3 C3M 1.779(2) . ?
P3 C3N 1.7804(19) . ?
P3 C3A 1.7822(11) . ?
P3 C3G 1.7846(11) . ?
C3A C3B 1.3900 . ?
C3A C3F 1.3900 . ?
C3B C3C 1.3900 . ?
C3C C3D 1.3900 . ?
C3D C3E 1.3900 . ?
C3E C3F 1.3900 . ?
C3G C3H 1.3900 . ?
C3G C3L 1.3900 . ?
C3H C3I 1.3900 . ?
C3I C3J 1.3900 . ?
C3J C3K 1.3900 . ?
C3K C3L 1.3900 . ?
